data_2009650
loop_
_publ_author_name
'Ouvrard, N.'
'Baldy, A.'
'Rodriguez, J.'
'Santelli, M.'
'Feneau-Dupont, J.'
'Declercq, J.-P.'

_publ_section_title
;
 Stereochemistry of the Carroll rearrangement: structure of
 (+)-(2<i>R</i>)-2-[(1<i>R</i>,5<i>R</i>)-5-methyl-2-oxocyclopentyl]propionic
 acid, C~9~H~14~O~3~
;
_journal_issue 4
_journal_name_full 'Acta Crystallographica Section C'
_journal_page_first 624
_journal_page_last 625
_journal_paper_doi 10.1107/S0108270193010297
_journal_volume 50
_journal_year 1994
_chemical_formula_sum 'C9 H14 O3'
_chemical_formula_weight 170.2
_symmetry_cell_setting orthorhombic
_symmetry_space_group_name_Hall 'P 2ac 2ab'
_symmetry_space_group_name_H-M 'P 21 21 21'
_atom_type_scat_source IntTabIV
_cell_angle_alpha 90.
_cell_angle_beta 90.
_cell_angle_gamma 90.
_cell_formula_units_Z 4
_cell_length_a 7.3350(10)
_cell_length_b 9.2770(10)
_cell_length_c 13.211(2)
_cell_measurement_reflns_used 30
_cell_measurement_temperature 291
_cell_measurement_theta_max 34.5
_cell_measurement_theta_min 20.5
_cell_volume 899.0(2)
_diffrn_measurement_device ' Huber four-circle diffractometer and Rigatu rotating anode'
_diffrn_measurement_method \w/2\q
_diffrn_radiation_type CuK\a
_diffrn_radiation_wavelength 1.5418
_diffrn_reflns_av_R_equivalents 0.04
_diffrn_reflns_limit_h_max 8
_diffrn_reflns_limit_h_min -8
_diffrn_reflns_limit_k_max 11
_diffrn_reflns_limit_k_min 0
_diffrn_reflns_limit_l_max 15
_diffrn_reflns_limit_l_min 0
_diffrn_reflns_number 4504
_diffrn_reflns_theta_max 68
_diffrn_standards_decay_% 'no significant deviation'
_diffrn_standards_interval_count 50
_diffrn_standards_number '1 (\=138)'
_exptl_absorpt_coefficient_mu 0.78
_exptl_absorpt_correction_type none
_exptl_crystal_colour colorless
_exptl_crystal_density_diffrn 1.26
_exptl_crystal_description parallelepiped
_exptl_crystal_size_max 0.45
_exptl_crystal_size_mid 0.37
_exptl_crystal_size_min 0.33
_refine_diff_density_max 0.30
_refine_diff_density_min -0.44
_refine_ls_goodness_of_fit_obs 0.4
_refine_ls_hydrogen_treatment refU
_refine_ls_number_parameters 174
_refine_ls_number_reflns 1597
_refine_ls_R_factor_obs 0.057
_refine_ls_shift/esd_max 0.07
_refine_ls_structure_factor_coef F^2^
_refine_ls_weighting_details 'w = 1/(\s^2^ + 0.063F^2^)'
_refine_ls_weighting_scheme calc
_refine_ls_wR_factor_obs 0.066
_reflns_number_observed 1597
_reflns_number_total 1613
_reflns_observed_criterion I>=2.5\s(I)
_cod_data_source_file pa1054.cif
_cod_data_source_block pa1054_structure_1_of_1
_cod_depositor_comments
;
The following automatic conversions were performed:

'_refine_ls_weighting_scheme' value '1/(\s^2^ + 0.063F^2^)' was
changed to 'calc'. New tag '_refine_ls_weighting_details' was
created. The value of the new tag was set to 'w = 1/(\s^2^ +
0.063F^2^)'.

Automatic conversion script
Id: cif_fix_values 3143 2015-03-26 13:38:13Z robertas 
;
_cod_original_cell_volume 898.9(2)
_cod_database_code 2009650

loop_
_atom_site_label
_atom_site_fract_x
_atom_site_fract_y
_atom_site_fract_z
_atom_site_U_iso_or_equiv
C1 .7928(2) .0130(2) .13250(10) .0350(10)
C2 .5853(2) .0134(2) .13810(10) .0340(10)
C3 .5157(3) -.1262(2) .18480(10) .0490(10)
O4 .8580(2) .1457(2) .11640(10) .0490(10)
O5 .8879(2) -.0910(2) .1418(2) .0550(10)
C6 .5031(2) .0473(2) .03250(10) .0330(10)
C7 .3007(2) .0820(2) .0400(2) .0350(10)
C8 .2028(3) .0228(3) -.0513(2) .0530(10)
C9 .3549(3) -.0256(2) -.1219(2) .0460(10)
C10 .5101(3) -.0700(2) -.05020(10) .0400(10)
C11 .6906(3) -.0855(3) -.1029(2) .0620(10)
O12 .2310(2) .1514(2) .10930(10) .0480(10)
H2 .5400(2) .0985(2) .18790(10) .063(2)
H3A .3686(3) -.1237(2) .18800(10) .063(2)
H3B .5700(3) -.1375(2) .26040(10) .063(2)
H3C .5592(3) -.2164(2) .13910(10) .063(2)
H6 .5912(2) .1348(2) .00990(10) .063(2)
H8A .1172(3) -.0672(3) -.0304(2) .063(2)
H8B .1206(3) .1052(3) -.0866(2) .063(2)
H9A .3113(3) -.1160(2) -.1675(2) .063(2)
H9B .3973(3) .0615(2) -.1707(2) .063(2)
H10 .4935(3) -.1765(2) -.01860(10) .063(2)
H11A .7934(3) -.1166(3) -.0486(2) .063(2)
H11B .7279(3) .0162(3) -.1369(2) .063(2)
H11C .6803(3) -.1670(3) -.1610(2) .063(2)
H4 .982(5) .127(3) .086(3) .063(2)

loop_
_geom_angle_atom_site_label_1
_geom_angle_atom_site_label_2
_geom_angle_atom_site_label_3
_geom_angle
_geom_angle_publ_flag
O4 C1 C2 111.2(2) yes
O5 C1 O4 123.30(10) yes
C6 C2 C1 110.20(10) yes
C7 C6 C2 111.3(2) yes
C10 C6 C7 103.20(10) yes
O12 C7 C6 124.4(2) yes
C9 C8 C7 104.40(10) yes
C9 C10 C6 102.90(10) yes
C11 C10 C9 113.1(2) yes
O5 C1 C2 125.4(2) yes
C3 C2 C1 110.6(2) yes
C6 C2 C3 114.00(10) yes
C10 C6 C2 118.80(10) yes
C8 C7 C6 109.6(2) yes
O12 C7 C8 126.0(2) yes
C10 C9 C8 104.1(2) yes
C11 C10 C6 115.1(2) yes

loop_
_geom_bond_atom_site_label_1
_geom_bond_atom_site_label_2
_geom_bond_distance
_geom_bond_publ_flag
C2 C1 1.524(2) yes
O5 C1 1.197(2) yes
C6 C2 1.552(2) yes
C10 C6 1.543(2) yes
O12 C7 1.230(2) yes
C10 C9 1.537(3) yes
O4 C1 1.338(2) yes
C3 C2 1.523(2) yes
C7 C6 1.523(2) yes
C8 C7 1.507(3) yes
C9 C8 1.522(3) yes
C11 C10 1.503(3) yes

loop_
_geom_torsion_atom_site_label_1
_geom_torsion_atom_site_label_2
_geom_torsion_atom_site_label_3
_geom_torsion_atom_site_label_4
_geom_torsion
O4 C1 C2 C3 -164
O4 C1 C2 C6 69
O5 C1 C2 C3 15
O5 C1 C2 C6 -112
C1 C2 C6 C7 -167
C1 C2 C6 C10 73
C3 C2 C6 C7 68
C3 C2 C6 C10 -52
C2 C6 C7 C8 -144
C2 C6 C7 O12 38
C10 C6 C7 C8 -15
C10 C6 C7 O12 166
C2 C6 C10 C9 157
C2 C6 C10 C11 -79
C7 C6 C10 C9 34
C7 C6 C10 C11 157
C6 C7 C8 C9 -9
O12 C7 C8 C9 169
C7 C8 C9 C10 30
C8 C9 C10 C6 -40
C8 C9 C10 C11 -165
